data_7130720
loop_
_publ_author_name
'Kitamura, Yu'
'Nakamura, Yuiga'
'Sugimoto, Kunihisa'
'Yoshikawa, Hirofumi'
'Tanaka, Daisuke'

_publ_section_title
;
 Data-driven efficient synthetic exploration of anionic lanthanide-based
 metal--organic frameworks
;
_journal_name_full 'Chemical Communications'
_journal_paper_doi 10.1039/D2CC04985F
_journal_year 2022
_chemical_formula_moiety 'C32 H16 Gd2 O16, 2(C5.25 H11.25 N)'
_chemical_formula_sum 'C42.5 H38.5 Gd2 N2 O16'
_chemical_formula_weight 1147.75
_chemical_name_systematic KGF-15(Gd)
_space_group_crystal_system orthorhombic
_space_group_IT_number 45
_space_group_name_Hall 'I 2 -2c'
_space_group_name_H-M_alt 'I b a 2'
_atom_sites_solution_hydrogens geom
_audit_creation_date 2022-04-28
_audit_creation_method
;
Olex2 1.5
(compiled 2022.04.07 svn.rca3783a0 for OlexSys, GUI svn.r6498)
;
_audit_update_record
;
2022-05-02 deposited with the CCDC.	2022-09-16 downloaded from the CCDC.
;
_cell_angle_alpha 90
_cell_angle_beta 90
_cell_angle_gamma 90
_cell_formula_units_Z 8
_cell_length_a 47.5920(11)
_cell_length_b 17.2469(4)
_cell_length_c 11.4052(2)
_cell_measurement_reflns_used 10254
_cell_measurement_temperature 150
_cell_measurement_theta_max 31.2170
_cell_measurement_theta_min 2.3540
_cell_volume 9361.6(3)
_computing_molecular_graphics 'Olex2 1.5 (Dolomanov et al., 2009)'
_computing_publication_material 'Olex2 1.5 (Dolomanov et al., 2009)'
_computing_structure_refinement 'SHELXL 2018/3 (Sheldrick, 2015)'
_computing_structure_solution 'SHELXT 2018/2 (Sheldrick, 2018)'
_diffrn_ambient_temperature 150
_diffrn_measured_fraction_theta_full 0.983
_diffrn_measured_fraction_theta_max 0.983
_diffrn_measurement_device_type 'dtrek-CrysAlisPro-abstract goniometer imported rigaku-d*trek images'
_diffrn_radiation_type MoK\a
_diffrn_radiation_wavelength 0.71073
_diffrn_reflns_av_R_equivalents 0.0201
_diffrn_reflns_av_unetI/netI 0.0186
_diffrn_reflns_Laue_measured_fraction_full 0.983
_diffrn_reflns_Laue_measured_fraction_max 0.983
_diffrn_reflns_limit_h_max 61
_diffrn_reflns_limit_h_min -52
_diffrn_reflns_limit_k_max 19
_diffrn_reflns_limit_k_min -22
_diffrn_reflns_limit_l_max 14
_diffrn_reflns_limit_l_min -8
_diffrn_reflns_number 22021
_diffrn_reflns_point_group_measured_fraction_full 0.713
_diffrn_reflns_point_group_measured_fraction_max 0.696
_diffrn_reflns_theta_full 25.242
_diffrn_reflns_theta_max 27.499
_diffrn_reflns_theta_min 2.444
_exptl_absorpt_coefficient_mu 2.877
_exptl_absorpt_correction_T_max 1.00000
_exptl_absorpt_correction_T_min 0.77548
_exptl_absorpt_correction_type multi-scan
_exptl_crystal_colour colourless
_exptl_crystal_colour_primary colourless
_exptl_crystal_density_diffrn 1.629
_exptl_crystal_description plate
_exptl_crystal_F_000 4508
_exptl_crystal_size_max 0.1
_exptl_crystal_size_mid 0.1
_exptl_crystal_size_min 0.002
_refine_diff_density_max 0.790
_refine_diff_density_min -0.391
_refine_diff_density_rms 0.098
_refine_ls_abs_structure_details
;
 Classical Flack method preferred over Parsons because s.u. lower.
;
_refine_ls_abs_structure_Flack 0.29(4)
_refine_ls_extinction_method none
_refine_ls_goodness_of_fit_ref 0.982
_refine_ls_hydrogen_treatment constr
_refine_ls_matrix_type full
_refine_ls_number_parameters 601
_refine_ls_number_reflns 7489
_refine_ls_number_restraints 1
_refine_ls_restrained_S_all 0.982
_refine_ls_R_factor_all 0.0438
_refine_ls_R_factor_gt 0.0271
_refine_ls_shift/su_max 0.006
_refine_ls_shift/su_mean 0.001
_refine_ls_structure_factor_coef Fsqd
_refine_ls_weighting_details 'w=1/[\s^2^(Fo^2^)+(0.0598P)^2^+10.8213P] where P=(Fo^2^+2Fc^2^)/3'
_refine_ls_weighting_scheme calc
_refine_ls_wR_factor_gt 0.0867
_refine_ls_wR_factor_ref 0.0995
_reflns_Friedel_coverage 0.345
_reflns_Friedel_fraction_full 0.411
_reflns_Friedel_fraction_max 0.376
_reflns_number_gt 5407
_reflns_number_total 7489
_reflns_threshold_expression 'I > 2\s(I)'
_cod_data_source_file d2cc04985f3.cif
_cod_data_source_block ydkr_a_CCDC1
_cod_original_formula_sum 'C42.50 H38.50 Gd2 N2 O16'
_cod_database_code 7130720
_shelx_shelxl_version_number 2018/3
_shelx_space_group_comment
;
The symmetry employed for this shelxl refinement is uniquely defined
by the following loop, which should always be used as a source of
symmetry information in preference to the above space-group names.
They are only intended as comments.
;
_shelx_estimated_absorpt_t_max 0.994
_shelx_estimated_absorpt_t_min 0.762
_olex2_refinement_description
;
1. Fixed Uiso
 At 1.2 times of:
  All C(H) groups, All C(H,H) groups
 At 1.5 times of:
  All C(H,H,H) groups
2. Others
 Fixed Sof: C8(0.75) H8A(0.75) H8B(0.75) H8C(0.75) C10(0.75) H10A(0.75)
 H10B(0.75) H10C(0.75) C23(0.75) H23A(0.75) H23B(0.75) H23C(0.75) C25(0.75)
 C26(0.75) H26A(0.75) H26B(0.75) C30(0.75) H30A(0.75) H30B(0.75) C31(0.75)
 H31A(0.75) H31B(0.75) C35(0.75) H35A(0.75) H35B(0.75) C36(0.75) H36A(0.75)
 H36B(0.75) H36C(0.75) C38(0.75) C39(0.75) H39A(0.75) H39B(0.75) C41(0.75)
 H41A(0.75) H41B(0.75) H41C(0.75) C43(0.75) H43A(0.75) H43B(0.75) H43C(0.75)
 C45(0.75) H45A(0.75) H45B(0.75)
3.a Secondary CH2 refined with riding coordinates:
 C26(H26A,H26B), C30(H30A,H30B), C31(H31A,H31B), C35(H35A,H35B), C39(H39A,
 H39B), C45(H45A,H45B)
3.b Aromatic/amide H refined with riding coordinates:
 C4(H4), C5(H5), C6(H6), C9(H9), C12(H12), C13(H13), C18(H18), C19(H19),
 C20(H20), C22(H22), C24(H24), C32(H32), C33(H33), C34(H34), C42(H42), C44(H44)
3.c Idealised Me refined as rotating group:
 C8(H8A,H8B,H8C), C10(H10A,H10B,H10C), C23(H23A,H23B,H23C), C36(H36A,H36B,
 H36C), C41(H41A,H41B,H41C), C43(H43A,H43B,H43C)
;
_olex2_submission_special_instructions 'No special instructions were received'

loop_
_space_group_symop_operation_xyz
'x, y, z'
'-x, -y, z'
'-x, y, z+1/2'
'x, -y, z+1/2'
'x+1/2, y+1/2, z+1/2'
'-x+1/2, -y+1/2, z+1/2'
'-x+1/2, y+1/2, z+1'
'x+1/2, -y+1/2, z+1'

loop_
_atom_site_label
_atom_site_type_symbol
_atom_site_fract_x
_atom_site_fract_y
_atom_site_fract_z
_atom_site_U_iso_or_equiv
_atom_site_adp_type
_atom_site_occupancy
_atom_site_site_symmetry_order
_atom_site_calc_flag
_atom_site_refinement_flags_posn
_atom_site_refinement_flags_adp
_atom_site_refinement_flags_occupancy
_atom_site_disorder_assembly
_atom_site_disorder_group
Gd1 Gd 0.57833(2) 0.24977(2) 0.52493(2) 0.0119(3) Uani 1 1 d . . . . .
Gd2 Gd 0.67190(2) 0.25008(2) 0.51220(2) 0.0100(2) Uani 1 1 d . . . . .
O1 O 0.54676(13) 0.1623(3) 0.6439(6) 0.0275(15) Uani 1 1 d . . . . .
O2 O 0.54405(14) 0.1593(3) 0.4520(7) 0.0347(16) Uani 1 1 d . . . . .
C1 C 0.62567(12) 0.5285(4) 0.8920(8) 0.0220(17) Uani 1 1 d . . . . .
O3 O 0.60346(10) 0.2748(3) 0.6989(5) 0.0248(11) Uani 1 1 d . . . . .
C2 C 0.53803(16) 0.1330(4) 0.5517(10) 0.023(2) Uani 1 1 d . . . . .
O4 O 0.64894(11) 0.6332(2) 0.9818(6) 0.0327(13) Uani 1 1 d . . . . .
O5 O 0.65052(10) 0.2762(3) 0.6970(6) 0.0253(10) Uani 1 1 d . . . . .
C3 C 0.51831(17) 0.0638(4) 0.5527(10) 0.028(2) Uani 1 1 d . . . . .
O6 O 0.54260(15) 0.3342(4) 0.4347(7) 0.0396(18) Uani 1 1 d . . . . .
C4 C 0.60110(14) 0.4220(4) 0.8004(7) 0.0239(16) Uani 1 1 d . . . . .
H4 H 0.583961 0.398157 0.777425 0.029 Uiso 1 1 calc R U . . .
O7 O 0.60197(11) 0.6355(2) 0.9796(6) 0.0337(13) Uani 1 1 d . . . . .
C5 C 0.65168(14) 0.4232(4) 0.8063(7) 0.0262(16) Uani 1 1 d . . . . .
H5 H 0.669179 0.400311 0.786241 0.031 Uiso 1 1 calc R U . . .
C6 C 0.5090(3) 0.0311(6) 0.6583(10) 0.048(3) Uani 1 1 d . . . . .
H6 H 0.515182 0.052314 0.730742 0.057 Uiso 1 1 calc R U . . .
C7 C 0.62188(12) 0.1132(4) 0.2654(7) 0.0158(14) Uani 1 1 d . . . . .
O8 O 0.60566(10) -0.1380(2) 0.0522(5) 0.0231(11) Uani 1 1 d . . . . .
C8 C 0.6715(2) 0.3543(6) 0.1397(10) 0.043(3) Uani 0.75 1 d . . P . .
H8A H 0.686973 0.360370 0.195536 0.065 Uiso 0.75 1 calc R U P . .
H8B H 0.653656 0.366328 0.178809 0.065 Uiso 0.75 1 calc R U P . .
H8C H 0.674210 0.389731 0.073548 0.065 Uiso 0.75 1 calc R U P . .
O9 O 0.65247(10) -0.1301(2) 0.0679(6) 0.0244(11) Uani 1 1 d . . . . .
C9 C 0.60076(13) 0.4938(4) 0.8575(7) 0.0260(15) Uani 1 1 d . . . . .
H9 H 0.583360 0.518893 0.872696 0.031 Uiso 1 1 calc R U . . .
C10 C 0.6706(2) 0.1345(6) -0.0756(11) 0.046(3) Uani 0.75 1 d . . P . .
H10A H 0.652651 0.154711 -0.046879 0.070 Uiso 0.75 1 calc R U P . .
H10B H 0.669290 0.078122 -0.085007 0.070 Uiso 0.75 1 calc R U P . .
H10C H 0.675061 0.158319 -0.151350 0.070 Uiso 0.75 1 calc R U P . .
C11 C 0.76884(15) -0.0616(4) 0.4976(9) 0.0178(18) Uani 1 1 d . . . . .
C12 C 0.5091(2) 0.4694(6) 0.6340(10) 0.039(3) Uani 1 1 d . . . . .
H12 H 0.515410 0.448151 0.706121 0.046 Uiso 1 1 calc R U . . .
O10 O 0.54722(13) 0.3429(3) 0.6245(6) 0.0237(15) Uani 1 1 d . . . . .
C13 C 0.64972(13) 0.0091(3) 0.1875(7) 0.0216(15) Uani 1 1 d . . . . .
H13 H 0.667617 -0.013213 0.172566 0.026 Uiso 1 1 calc R U . . .
C14 C 0.51833(16) 0.4379(4) 0.5280(10) 0.0211(18) Uani 1 1 d . . . . .
O11 O 0.79708(12) -0.1522(3) 0.6046(6) 0.0216(13) Uani 1 1 d . . . . .
O12 O 0.70115(12) 0.1547(3) 0.3989(6) 0.0176(12) Uani 1 1 d . . . . .
C15 C 0.62533(13) 0.6046(4) 0.9561(7) 0.0212(17) Uani 1 1 d . . . . .
C16 C 0.61991(14) 0.1918(4) 0.3246(6) 0.0182(14) Uani 1 1 d . . . . .
C17 C 0.53776(16) 0.3674(4) 0.5285(11) 0.027(2) Uani 1 1 d . . . . .
O13 O 0.79312(13) -0.1679(3) 0.4102(6) 0.0266(15) Uani 1 1 d . . . . .
C18 C 0.64788(14) 0.0795(4) 0.2459(7) 0.0224(15) Uani 1 1 d . . . . .
H18 H 0.664468 0.104641 0.272439 0.027 Uiso 1 1 calc R U . . .
C19 C 0.65111(13) 0.4936(4) 0.8637(7) 0.0278(16) Uani 1 1 d . . . . .
H19 H 0.668247 0.518460 0.884115 0.033 Uiso 1 1 calc R U . . .
C20 C 0.5094(2) 0.4682(6) 0.4269(9) 0.036(2) Uani 1 1 d . . . . .
H20 H 0.515797 0.447123 0.354671 0.043 Uiso 1 1 calc R U . . .
O14 O 0.71161(12) 0.1752(3) 0.5872(6) 0.0287(14) Uani 1 1 d . . . . .
C21 C 0.62538(11) -0.0294(4) 0.1504(7) 0.0172(16) Uani 1 1 d . . . . .
C22 C 0.5094(3) 0.0307(6) 0.4515(9) 0.065(4) Uani 1 1 d . . . . .
H22 H 0.516259 0.050049 0.378839 0.078 Uiso 1 1 calc R U . . .
C23 C 0.5198(3) 0.2465(4) 0.1806(13) 0.028(3) Uani 0.75 1 d . . P . .
H23A H 0.523218 0.300606 0.202664 0.043 Uiso 0.75 1 calc R U P . .
H23B H 0.515640 0.216047 0.251018 0.043 Uiso 0.75 1 calc R U P . .
H23C H 0.503728 0.244026 0.126810 0.043 Uiso 0.75 1 calc R U P . .
C24 C 0.7631(2) -0.0189(5) 0.6001(9) 0.046(3) Uani 1 1 d . . . . .
H24 H 0.771465 -0.034180 0.672127 0.056 Uiso 1 1 calc R U . . .
C25 C 0.5298(4) 0.2502(6) -0.0843(16) 0.060(6) Uani 0.75 1 d . . P . .
N1 N 0.69719(17) 0.2416(4) 0.0350(11) 0.037(2) Uani 1 1 d . . . . .
N2 N 0.55258(18) 0.2553(4) 0.0057(14) 0.047(3) Uani 1 1 d . . . . .
C26 C 0.6935(2) 0.1534(6) 0.0114(9) 0.033(3) Uani 0.75 1 d . . P . .
H26A H 0.711515 0.132279 -0.018093 0.040 Uiso 0.75 1 calc R U P . .
H26B H 0.689244 0.127136 0.086506 0.040 Uiso 0.75 1 calc R U P . .
O15 O 0.59572(9) 0.2212(3) 0.3376(5) 0.0198(9) Uani 1 1 d . . . . .
C27 C 0.62659(13) 0.3855(4) 0.7775(7) 0.0217(16) Uani 1 1 d . . . . .
C28 C 0.71431(15) 0.1361(4) 0.4936(8) 0.0159(18) Uani 1 1 d . . . . .
C29 C 0.62819(14) -0.1058(4) 0.0861(7) 0.0193(15) Uani 1 1 d . . . . .
C30 C 0.6708(2) 0.2713(6) 0.0953(11) 0.036(3) Uani 0.75 1 d . . P . .
H30A H 0.666726 0.236894 0.162620 0.043 Uiso 0.75 1 calc R U P . .
H30B H 0.654947 0.266439 0.039590 0.043 Uiso 0.75 1 calc R U P . .
O16 O 0.64256(9) 0.2242(3) 0.3549(5) 0.0202(10) Uani 1 1 d . . . . .
C31 C 0.54499(18) 0.2147(5) 0.1220(8) 0.0242(19) Uani 0.75 1 d . . P . .
H31A H 0.541877 0.158875 0.106372 0.029 Uiso 0.75 1 calc R U P . .
H31B H 0.561163 0.219029 0.176243 0.029 Uiso 0.75 1 calc R U P . .
C32 C 0.7459(2) 0.0439(6) 0.5975(9) 0.048(3) Uani 1 1 d . . . . .
H32 H 0.742470 0.072348 0.667388 0.058 Uiso 1 1 calc R U . . .
C33 C 0.7387(2) 0.0264(5) 0.3925(9) 0.029(2) Uani 1 1 d . . . . .
H33 H 0.730073 0.040551 0.320399 0.035 Uiso 1 1 calc R U . . .
C34 C 0.7573(2) -0.0370(6) 0.3968(9) 0.034(2) Uani 1 1 d . . . . .
H34 H 0.761847 -0.063211 0.326102 0.040 Uiso 1 1 calc R U . . .
C35 C 0.70334(19) 0.2859(5) -0.0725(8) 0.026(2) Uani 0.75 1 d . . P . .
H35A H 0.707399 0.340022 -0.049258 0.031 Uiso 0.75 1 calc R U P . .
H35B H 0.686029 0.286856 -0.120607 0.031 Uiso 0.75 1 calc R U P . .
C36 C 0.5781(2) 0.1389(6) -0.0827(10) 0.052(3) Uani 0.75 1 d . . P . .
H36A H 0.567024 0.107349 -0.028257 0.077 Uiso 0.75 1 calc R U P . .
H36B H 0.596979 0.116871 -0.090358 0.077 Uiso 0.75 1 calc R U P . .
H36C H 0.568911 0.139482 -0.159654 0.077 Uiso 0.75 1 calc R U P . .
C37 C 0.78755(14) -0.1307(4) 0.5045(9) 0.0164(16) Uani 1 1 d . . . . .
C38 C 0.7211(3) 0.2468(5) 0.1230(13) 0.031(3) Uani 0.75 1 d . . P . .
C39 C 0.5802(2) 0.2206(8) -0.0366(12) 0.059(3) Uani 0.75 1 d . . P . .
H39A H 0.587874 0.254097 -0.099280 0.071 Uiso 0.75 1 calc R U P . .
H39B H 0.593727 0.221153 0.029290 0.071 Uiso 0.75 1 calc R U P . .
C40 C 0.73297(15) 0.0673(4) 0.4911(8) 0.0150(19) Uani 1 1 d . . . . .
C41 C 0.5791(3) 0.3638(7) 0.1185(12) 0.064(4) Uani 0.75 1 d . . P . .
H41A H 0.572710 0.349366 0.197205 0.097 Uiso 0.75 1 calc R U P . .
H41B H 0.582149 0.419997 0.115172 0.097 Uiso 0.75 1 calc R U P . .
H41C H 0.596769 0.336966 0.100987 0.097 Uiso 0.75 1 calc R U P . .
C42 C 0.59928(14) 0.0028(4) 0.1756(7) 0.0245(16) Uani 1 1 d . . . . .
H42 H 0.582658 -0.023776 0.152953 0.029 Uiso 1 1 calc R U . . .
C43 C 0.7279(3) 0.2575(5) -0.1524(13) 0.028(3) Uani 0.75 1 d . . P . .
H43A H 0.745163 0.253608 -0.105856 0.042 Uiso 0.75 1 calc R U P . .
H43B H 0.730738 0.294648 -0.216371 0.042 Uiso 0.75 1 calc R U P . .
H43C H 0.723255 0.206586 -0.185069 0.042 Uiso 0.75 1 calc R U P . .
C44 C 0.59725(14) 0.0734(4) 0.2333(7) 0.0234(15) Uani 1 1 d . . . . .
H44 H 0.579339 0.094656 0.251065 0.028 Uiso 1 1 calc R U . . .
C45 C 0.5574(3) 0.3413(8) 0.0307(9) 0.051(3) Uani 0.75 1 d . . P . .
H45A H 0.562348 0.366606 -0.044479 0.061 Uiso 0.75 1 calc R U P . .
H45B H 0.539278 0.363641 0.056502 0.061 Uiso 0.75 1 calc R U P . .
C46 C 0.62678(13) 0.3063(4) 0.7197(7) 0.0208(16) Uani 1 1 d . . . . .

loop_
_atom_site_aniso_label
_atom_site_aniso_U_11
_atom_site_aniso_U_22
_atom_site_aniso_U_33
_atom_site_aniso_U_23
_atom_site_aniso_U_13
_atom_site_aniso_U_12
Gd1 0.0115(2) 0.0082(2) 0.0160(8) -0.00108(9) -0.0002(3) 0.00064(12)
Gd2 0.0123(2) 0.00764(19) 0.0101(6) -0.00064(8) 0.0006(3) -0.00030(12)
O1 0.034(4) 0.023(3) 0.025(3) -0.006(2) 0.003(2) -0.015(2)
O2 0.036(3) 0.044(3) 0.024(3) 0.011(3) -0.007(3) -0.026(3)
C1 0.030(5) 0.009(4) 0.027(4) -0.003(3) -0.002(3) 0.000(2)
O3 0.032(3) 0.015(2) 0.027(3) -0.009(2) -0.010(2) -0.007(2)
C2 0.013(4) 0.015(4) 0.041(6) -0.002(4) 0.003(3) -0.003(3)
O4 0.042(3) 0.015(2) 0.040(3) 0.000(2) -0.012(3) -0.009(2)
O5 0.030(3) 0.022(2) 0.024(3) -0.002(2) 0.010(2) 0.010(2)
C3 0.023(4) 0.026(4) 0.034(6) 0.003(4) 0.007(4) -0.007(3)
O6 0.044(4) 0.038(3) 0.037(4) -0.019(3) -0.022(3) 0.028(3)
C4 0.021(4) 0.024(4) 0.027(4) -0.010(3) 0.000(3) -0.008(3)
O7 0.044(4) 0.018(2) 0.039(3) 0.002(2) 0.014(3) 0.010(2)
C5 0.018(4) 0.022(4) 0.038(4) -0.009(3) -0.002(3) 0.004(3)
C6 0.079(8) 0.043(6) 0.021(5) -0.004(4) 0.002(5) -0.037(5)
C7 0.014(4) 0.011(3) 0.023(4) -0.006(3) -0.002(2) 0.000(2)
O8 0.033(3) 0.015(2) 0.021(2) -0.002(2) 0.003(2) -0.010(2)
C8 0.045(8) 0.047(6) 0.037(6) 0.010(5) 0.014(5) 0.012(5)
O9 0.028(3) 0.012(2) 0.033(3) -0.006(2) 0.008(2) 0.0029(18)
C9 0.017(4) 0.031(4) 0.030(4) -0.008(3) 0.001(3) -0.002(3)
C10 0.045(8) 0.036(6) 0.058(8) -0.003(5) -0.018(6) -0.011(5)
C11 0.017(4) 0.015(3) 0.021(5) -0.004(3) 0.005(3) 0.007(3)
C12 0.053(6) 0.037(5) 0.026(5) 0.000(4) -0.006(4) 0.020(4)
O10 0.027(3) 0.023(3) 0.022(3) -0.001(2) 0.006(2) 0.011(2)
C13 0.019(4) 0.015(3) 0.031(4) -0.005(3) 0.002(3) 0.005(3)
C14 0.020(4) 0.024(4) 0.018(4) -0.005(3) 0.002(3) 0.002(3)
O11 0.020(3) 0.024(3) 0.021(3) -0.002(2) -0.001(2) 0.010(2)
O12 0.018(3) 0.017(3) 0.018(3) -0.002(2) -0.001(2) 0.002(2)
C15 0.036(5) 0.011(4) 0.017(4) 0.011(3) -0.003(2) 0.001(2)
C16 0.026(4) 0.015(3) 0.013(3) 0.001(3) -0.003(3) -0.001(3)
C17 0.015(4) 0.017(4) 0.048(6) -0.004(4) 0.001(4) 0.004(3)
O13 0.027(3) 0.027(3) 0.025(3) -0.011(2) -0.008(2) 0.018(2)
C18 0.018(4) 0.019(3) 0.030(4) -0.003(3) -0.003(3) 0.005(3)
C19 0.015(4) 0.028(4) 0.040(4) -0.009(3) 0.000(3) -0.003(3)
C20 0.044(5) 0.040(5) 0.023(4) -0.006(3) 0.000(4) 0.026(4)
O14 0.035(3) 0.027(3) 0.025(3) -0.015(2) -0.010(2) 0.015(2)
C21 0.021(4) 0.016(4) 0.014(3) 0.000(3) 0.005(2) 0.001(2)
C22 0.091(8) 0.091(8) 0.014(5) 0.006(5) -0.004(5) -0.080(6)
C23 0.030(6) 0.050(7) 0.005(5) -0.004(3) 0.004(4) -0.017(4)
C24 0.070(7) 0.043(5) 0.026(5) -0.009(4) -0.017(5) 0.033(5)
C25 0.058(11) 0.086(12) 0.036(10) -0.024(5) -0.039(8) 0.034(6)
N1 0.031(5) 0.063(5) 0.016(5) 0.001(3) -0.002(4) -0.003(3)
N2 0.031(5) 0.062(6) 0.048(8) 0.010(3) 0.008(6) 0.005(3)
C26 0.037(7) 0.030(6) 0.032(5) 0.009(4) 0.008(4) -0.002(5)
O15 0.024(3) 0.019(2) 0.016(2) 0.000(2) 0.0027(18) 0.006(2)
C27 0.031(5) 0.014(4) 0.020(4) -0.001(3) 0.000(3) 0.001(2)
C28 0.018(4) 0.019(3) 0.012(4) -0.004(3) -0.006(3) 0.000(3)
C29 0.030(4) 0.011(3) 0.017(3) -0.003(3) 0.002(3) -0.003(3)
C30 0.024(6) 0.050(6) 0.035(7) -0.010(5) 0.003(4) 0.006(4)
O16 0.021(3) 0.021(2) 0.019(2) 0.003(2) -0.0062(19) 0.002(2)
C31 0.022(5) 0.031(5) 0.020(4) 0.003(4) -0.002(4) -0.003(4)
C32 0.066(7) 0.053(6) 0.026(5) -0.013(4) -0.014(5) 0.036(5)
C33 0.040(5) 0.034(5) 0.014(4) -0.006(3) -0.011(3) 0.027(4)
C34 0.048(6) 0.035(5) 0.018(4) -0.011(4) -0.008(4) 0.028(4)
C35 0.026(5) 0.030(5) 0.022(5) 0.004(4) -0.009(4) -0.005(4)
C36 0.069(9) 0.066(8) 0.020(5) -0.009(5) 0.000(5) 0.039(6)
C37 0.012(4) 0.018(4) 0.019(4) 0.000(3) 0.002(3) 0.002(3)
C38 0.025(7) 0.064(9) 0.006(6) 0.003(4) 0.004(5) 0.002(4)
C39 0.025(7) 0.108(10) 0.044(8) 0.022(9) 0.016(5) 0.027(7)
C40 0.016(4) 0.010(3) 0.018(5) 0.000(3) -0.006(3) 0.003(2)
C41 0.080(11) 0.061(8) 0.052(8) 0.009(7) 0.002(7) -0.038(7)
C42 0.028(4) 0.015(3) 0.030(4) -0.009(3) -0.004(3) -0.005(3)
C43 0.032(7) 0.042(7) 0.009(6) 0.009(4) -0.004(5) -0.006(4)
C44 0.022(4) 0.018(3) 0.030(4) -0.003(3) 0.000(3) 0.001(3)
C45 0.048(9) 0.068(9) 0.036(7) 0.019(5) 0.003(5) -0.009(7)
C46 0.033(4) 0.018(4) 0.011(3) -0.002(3) 0.004(2) -0.002(3)

loop_
_atom_type_symbol
_atom_type_description
_atom_type_scat_dispersion_real
_atom_type_scat_dispersion_imag
_atom_type_scat_source
C C 0.0033 0.0016 'International Tables Vol C Tables 4.2.6.8 and 6.1.1.4'
H H 0.0000 0.0000 'International Tables Vol C Tables 4.2.6.8 and 6.1.1.4'
O O 0.0106 0.0060 'International Tables Vol C Tables 4.2.6.8 and 6.1.1.4'
Gd Gd -0.1653 3.9035 'International Tables Vol C Tables 4.2.6.8 and 6.1.1.4'
N N 0.0061 0.0033 'International Tables Vol C Tables 4.2.6.8 and 6.1.1.4'

loop_
_geom_angle_atom_site_label_1
_geom_angle_atom_site_label_2
_geom_angle_atom_site_label_3
_geom_angle
_geom_angle_site_symmetry_1
_geom_angle_site_symmetry_3
_geom_angle_publ_flag
O1 Gd1 C2 26.3(2) . . ?
O1 Gd1 C17 90.9(2) . . ?
O2 Gd1 O1 52.8(2) . . ?
O2 Gd1 C2 26.6(3) . . ?
O2 Gd1 O6 76.8(3) . . ?
O2 Gd1 O10 100.08(19) . . ?
O2 Gd1 C17 90.4(2) . . ?
O3 Gd1 O1 87.6(2) . . ?
O3 Gd1 O2 139.0(2) . . ?
O3 Gd1 C2 112.8(3) . . ?
O3 Gd1 O6 126.4(2) . . ?
O3 Gd1 O10 78.3(2) . . ?
O3 Gd1 C17 101.8(3) . . ?
C2 Gd1 C17 92.7(2) . . ?
O6 Gd1 O1 99.6(2) . . ?
O6 Gd1 C2 89.9(2) . . ?
O6 Gd1 C17 26.1(3) . . ?
O7 Gd1 O1 155.8(2) 4_564 . ?
O7 Gd1 O2 143.1(3) 4_564 . ?
O7 Gd1 O3 77.67(19) 4_564 . ?
O7 Gd1 C2 164.8(2) 4_564 . ?
O7 Gd1 O6 74.9(2) 4_564 . ?
O7 Gd1 O8 117.29(17) 4_564 4 ?
O7 Gd1 O10 80.75(19) 4_564 . ?
O7 Gd1 C17 73.8(2) 4_564 . ?
O7 Gd1 O15 78.8(2) 4_564 . ?
O8 Gd1 O1 76.56(19) 4 . ?
O8 Gd1 O2 83.6(2) 4 . ?
O8 Gd1 O3 75.98(18) 4 . ?
O8 Gd1 C2 76.9(2) 4 . ?
O8 Gd1 O6 157.5(2) 4 . ?
O8 Gd1 O10 143.9(2) 4 . ?
O8 Gd1 C17 167.3(3) 4 . ?
O10 Gd1 O1 77.5(2) . . ?
O10 Gd1 C2 90.4(2) . . ?
O10 Gd1 O6 52.6(2) . . ?
O10 Gd1 C17 26.7(3) . . ?
O15 Gd1 O1 125.06(19) . . ?
O15 Gd1 O2 77.7(2) . . ?
O15 Gd1 O3 128.82(15) . . ?
O15 Gd1 C2 101.0(2) . . ?
O15 Gd1 O6 89.3(2) . . ?
O15 Gd1 O8 75.65(16) . 4 ?
O15 Gd1 O10 140.4(2) . . ?
O15 Gd1 C17 114.1(3) . . ?
O4 Gd2 O5 76.51(18) 4_564 . ?
O4 Gd2 O9 128.24(16) 4_564 4 ?
O4 Gd2 O11 75.73(18) 4_564 7_654 ?
O4 Gd2 O12 138.9(2) 4_564 . ?
O4 Gd2 O13 75.5(2) 4_564 7_654 ?
O4 Gd2 O14 151.22(19) 4_564 . ?
O4 Gd2 C28 158.5(2) 4_564 . ?
O4 Gd2 O16 76.53(18) 4_564 . ?
O4 Gd2 C37 71.64(19) 4_564 7_654 ?
O5 Gd2 O11 75.49(19) . 7_654 ?
O5 Gd2 O12 144.6(2) . . ?
O5 Gd2 O13 126.50(19) . 7_654 ?
O5 Gd2 O14 96.9(2) . . ?
O5 Gd2 C28 120.2(2) . . ?
O5 Gd2 C37 100.5(2) . 7_654 ?
O9 Gd2 O5 76.10(19) 4 . ?
O9 Gd2 O11 135.9(2) 4 7_654 ?
O9 Gd2 O12 77.34(17) 4 . ?
O9 Gd2 O13 153.32(18) 4 7_654 ?
O9 Gd2 O14 75.22(18) 4 . ?
O9 Gd2 C28 71.90(19) 4 . ?
O9 Gd2 C37 156.6(2) 4 7_654 ?
O11 Gd2 O12 109.52(15) 7_654 . ?
O11 Gd2 O13 53.85(18) 7_654 7_654 ?
O11 Gd2 C28 94.56(19) 7_654 . ?
O11 Gd2 C37 27.0(2) 7_654 7_654 ?
O12 Gd2 C28 27.1(2) . . ?
O12 Gd2 C37 94.7(2) . 7_654 ?
O13 Gd2 O12 76.1(2) 7_654 . ?
O13 Gd2 C28 83.2(2) 7_654 . ?
O13 Gd2 C37 27.0(2) 7_654 7_654 ?
O14 Gd2 O11 75.5(2) . 7_654 ?
O14 Gd2 O12 53.53(19) . . ?
O14 Gd2 O13 86.94(19) . 7_654 ?
O14 Gd2 C28 26.6(2) . . ?
O14 Gd2 C37 82.3(2) . 7_654 ?
O16 Gd2 O5 117.65(16) . . ?
O16 Gd2 O9 78.64(18) . 4 ?
O16 Gd2 O11 145.1(2) . 7_654 ?
O16 Gd2 O12 79.02(19) . . ?
O16 Gd2 O13 98.7(2) . 7_654 ?
O16 Gd2 O14 129.46(18) . . ?
O16 Gd2 C28 103.8(2) . . ?
O16 Gd2 C37 121.9(2) . 7_654 ?
C37 Gd2 C28 90.9(2) 7_654 . ?
C2 O1 Gd1 89.2(5) . . ?
C2 O2 Gd1 94.3(5) . . ?
C9 C1 C15 120.4(6) . . ?
C9 C1 C19 119.5(7) . . ?
C19 C1 C15 120.0(6) . . ?
C46 O3 Gd1 133.3(4) . . ?
O1 C2 Gd1 64.5(4) . . ?
O1 C2 O2 123.0(7) . . ?
O1 C2 C3 121.5(9) . . ?
O2 C2 Gd1 59.1(4) . . ?
O2 C2 C3 115.5(8) . . ?
C3 C2 Gd1 172.0(6) . . ?
C15 O4 Gd2 142.6(5) . 4_565 ?
C46 O5 Gd2 129.6(4) . . ?
C6 C3 C2 121.2(9) . . ?
C22 C3 C2 121.2(9) . . ?
C22 C3 C6 117.6(7) . . ?
C17 O6 Gd1 92.4(6) . . ?
C9 C4 H4 120.1 . . ?
C27 C4 H4 120.1 . . ?
C27 C4 C9 119.9(6) . . ?
C15 O7 Gd1 146.1(5) . 4_565 ?
C19 C5 H5 119.9 . . ?
C19 C5 C27 120.3(6) . . ?
C27 C5 H5 119.9 . . ?
C3 C6 H6 119.6 . . ?
C6 C6 C3 120.8(5) 2_655 . ?
C6 C6 H6 119.6 2_655 . ?
C18 C7 C16 120.1(5) . . ?
C18 C7 C44 119.8(6) . . ?
C44 C7 C16 120.1(5) . . ?
C29 O8 Gd1 150.4(4) . 4_554 ?
H8A C8 H8B 109.5 . . ?
H8A C8 H8C 109.5 . . ?
H8B C8 H8C 109.5 . . ?
C30 C8 H8A 109.5 . . ?
C30 C8 H8B 109.5 . . ?
C30 C8 H8C 109.5 . . ?
C29 O9 Gd2 134.8(4) . 4_554 ?
C1 C9 C4 120.3(6) . . ?
C1 C9 H9 119.8 . . ?
C4 C9 H9 119.8 . . ?
H10A C10 H10B 109.5 . . ?
H10A C10 H10C 109.5 . . ?
H10B C10 H10C 109.5 . . ?
C26 C10 H10A 109.5 . . ?
C26 C10 H10B 109.5 . . ?
C26 C10 H10C 109.5 . . ?
C24 C11 C37 119.3(9) . . ?
C34 C11 C24 117.8(7) . . ?
C34 C11 C37 122.8(8) . . ?
C12 C12 H12 120.0 2_665 . ?
C12 C12 C14 120.1(5) 2_665 . ?
C14 C12 H12 120.0 . . ?
C17 O10 Gd1 91.9(5) . . ?
C18 C13 H13 119.8 . . ?
C18 C13 C21 120.5(6) . . ?
C21 C13 H13 119.8 . . ?
C12 C14 C17 119.9(9) . . ?
C20 C14 C12 119.7(7) . . ?
C20 C14 C17 120.4(9) . . ?
C37 O11 Gd2 91.6(5) . 7_644 ?
C28 O12 Gd2 90.1(5) . . ?
O4 C15 C1 116.4(6) . . ?
O7 C15 C1 118.8(6) . . ?
O7 C15 O4 124.7(7) . . ?
O15 C16 C7 117.7(6) . . ?
O16 C16 C7 117.7(6) . . ?
O16 C16 O15 124.6(6) . . ?
O6 C17 Gd1 61.5(4) . . ?
O6 C17 O10 122.1(7) . . ?
O6 C17 C14 118.6(10) . . ?
O10 C17 Gd1 61.5(4) . . ?
O10 C17 C14 119.2(9) . . ?
C14 C17 Gd1 173.6(6) . . ?
C37 O13 Gd2 91.7(5) . 7_644 ?
C7 C18 C13 120.1(6) . . ?
C7 C18 H18 120.0 . . ?
C13 C18 H18 120.0 . . ?
C1 C19 H19 119.7 . . ?
C5 C19 C1 120.5(6) . . ?
C5 C19 H19 119.7 . . ?
C14 C20 C20 120.3(6) . 2_665 ?
C14 C20 H20 119.9 . . ?
C20 C20 H20 119.9 2_665 . ?
C28 O14 Gd2 93.7(5) . . ?
C13 C21 C29 119.0(5) . . ?
C42 C21 C13 119.2(6) . . ?
C42 C21 C29 121.8(5) . . ?
C3 C22 C22 121.5(5) . 2_655 ?
C3 C22 H22 119.2 . . ?
C22 C22 H22 119.2 2_655 . ?
H23A C23 H23B 109.5 . . ?
H23A C23 H23C 109.5 . . ?
H23B C23 H23C 109.5 . . ?
C31 C23 H23A 109.5 . . ?
C31 C23 H23B 109.5 . . ?
C31 C23 H23C 109.5 . . ?
C11 C24 H24 119.5 . . ?
C32 C24 C11 121.0(7) . . ?
C32 C24 H24 119.5 . . ?
C30 N1 C26 108.4(7) . . ?
C35 N1 C26 112.7(10) . . ?
C35 N1 C30 111.4(7) . . ?
C35 N1 C38 111.8(7) . . ?
C38 N1 C26 104.8(7) . . ?
C38 N1 C30 107.4(10) . . ?
C25 N2 C31 113.2(9) . . ?
C25 N2 C39 112.7(13) . . ?
C25 N2 C45 107.1(8) . . ?
C39 N2 C31 107.2(8) . . ?
C39 N2 C45 108.1(9) . . ?
C45 N2 C31 108.4(11) . . ?
C10 C26 N1 114.0(9) . . ?
C10 C26 H26A 108.8 . . ?
C10 C26 H26B 108.8 . . ?
N1 C26 H26A 108.8 . . ?
N1 C26 H26B 108.8 . . ?
H26A C26 H26B 107.6 . . ?
C16 O15 Gd1 120.8(4) . . ?
C4 C27 C5 119.3(7) . . ?
C4 C27 C46 119.6(6) . . ?
C5 C27 C46 121.1(6) . . ?
O12 C28 Gd2 62.8(4) . . ?
O12 C28 C40 118.3(7) . . ?
O14 C28 Gd2 59.7(4) . . ?
O14 C28 O12 121.6(6) . . ?
O14 C28 C40 120.1(7) . . ?
C40 C28 Gd2 170.5(5) . . ?
O8 C29 C21 117.0(6) . . ?
O9 C29 O8 125.9(6) . . ?
O9 C29 C21 117.1(5) . . ?
C8 C30 H30A 108.1 . . ?
C8 C30 H30B 108.1 . . ?
N1 C30 C8 116.8(8) . . ?
N1 C30 H30A 108.1 . . ?
N1 C30 H30B 108.1 . . ?
H30A C30 H30B 107.3 . . ?
C16 O16 Gd2 144.3(4) . . ?
C23 C31 N2 114.2(8) . . ?
C23 C31 H31A 108.7 . . ?
C23 C31 H31B 108.7 . . ?
N2 C31 H31A 108.7 . . ?
N2 C31 H31B 108.7 . . ?
H31A C31 H31B 107.6 . . ?
C24 C32 H32 119.8 . . ?
C24 C32 C40 120.4(8) . . ?
C40 C32 H32 119.8 . . ?
C34 C33 H33 120.0 . . ?
C40 C33 H33 120.0 . . ?
C40 C33 C34 120.0(6) . . ?
C11 C34 C33 122.2(7) . . ?
C11 C34 H34 118.9 . . ?
C33 C34 H34 118.9 . . ?
N1 C35 H35A 107.8 . . ?
N1 C35 H35B 107.8 . . ?
N1 C35 C43 118.2(8) . . ?
H35A C35 H35B 107.1 . . ?
C43 C35 H35A 107.8 . . ?
C43 C35 H35B 107.8 . . ?
H36A C36 H36B 109.5 . . ?
H36A C36 H36C 109.5 . . ?
H36B C36 H36C 109.5 . . ?
C39 C36 H36A 109.5 . . ?
C39 C36 H36B 109.5 . . ?
C39 C36 H36C 109.5 . . ?
C11 C37 Gd2 173.4(5) . 7_644 ?
O11 C37 Gd2 61.3(4) . 7_644 ?
O11 C37 C11 119.3(8) . . ?
O11 C37 O13 122.0(6) . . ?
O13 C37 Gd2 61.3(4) . 7_644 ?
O13 C37 C11 118.7(8) . . ?
N2 C39 H39A 108.5 . . ?
N2 C39 H39B 108.5 . . ?
C36 C39 N2 114.9(10) . . ?
C36 C39 H39A 108.5 . . ?
C36 C39 H39B 108.5 . . ?
H39A C39 H39B 107.5 . . ?
C32 C40 C28 118.1(8) . . ?
C33 C40 C28 123.5(7) . . ?
C33 C40 C32 118.4(7) . . ?
H41A C41 H41B 109.5 . . ?
H41A C41 H41C 109.5 . . ?
H41B C41 H41C 109.5 . . ?
C45 C41 H41A 109.5 . . ?
C45 C41 H41B 109.5 . . ?
C45 C41 H41C 109.5 . . ?
C21 C42 H42 119.7 . . ?
C44 C42 C21 120.7(6) . . ?
C44 C42 H42 119.7 . . ?
C35 C43 H43A 109.5 . . ?
C35 C43 H43B 109.5 . . ?
C35 C43 H43C 109.5 . . ?
H43A C43 H43B 109.5 . . ?
H43A C43 H43C 109.5 . . ?
H43B C43 H43C 109.5 . . ?
C7 C44 H44 120.2 . . ?
C42 C44 C7 119.6(6) . . ?
C42 C44 H44 120.2 . . ?
N2 C45 H45A 107.6 . . ?
N2 C45 H45B 107.6 . . ?
C41 C45 N2 118.9(11) . . ?
C41 C45 H45A 107.6 . . ?
C41 C45 H45B 107.6 . . ?
H45A C45 H45B 107.0 . . ?
O3 C46 O5 124.8(6) . . ?
O3 C46 C27 117.7(6) . . ?
O5 C46 C27 117.5(6) . . ?

loop_
_geom_bond_atom_site_label_1
_geom_bond_atom_site_label_2
_geom_bond_distance
_geom_bond_site_symmetry_2
_geom_bond_publ_flag
Gd1 O1 2.525(6) . ?
Gd1 O2 2.406(6) . ?
Gd1 O3 2.357(6) . ?
Gd1 C2 2.797(7) . ?
Gd1 O6 2.464(7) . ?
Gd1 O7 2.334(5) 4_564 ?
Gd1 O8 2.347(4) 4 ?
Gd1 O10 2.462(6) . ?
Gd1 C17 2.801(7) . ?
Gd1 O15 2.344(6) . ?
Gd2 O4 2.316(4) 4_564 ?
Gd2 O5 2.384(6) . ?
Gd2 O9 2.353(4) 4 ?
Gd2 O11 2.476(6) 7_654 ?
Gd2 O12 2.513(6) . ?
Gd2 O13 2.476(6) 7_654 ?
Gd2 O14 2.444(6) . ?
Gd2 C28 2.825(7) . ?
Gd2 O16 2.317(5) . ?
Gd2 C37 2.821(7) 7_654 ?
O1 C2 1.239(11) . ?
O2 C2 1.257(11) . ?
C1 C9 1.385(8) . ?
C1 C15 1.502(9) . ?
C1 C19 1.390(8) . ?
O3 C46 1.258(7) . ?
C2 C3 1.518(10) . ?
O4 C15 1.262(7) . ?
O5 C46 1.270(7) . ?
C3 C6 1.403(13) . ?
C3 C22 1.355(13) . ?
O6 C17 1.234(13) . ?
C4 H4 0.9500 . ?
C4 C9 1.400(9) . ?
C4 C27 1.392(9) . ?
O7 C15 1.262(7) . ?
C5 H5 0.9500 . ?
C5 C19 1.380(9) . ?
C5 C27 1.399(9) . ?
C6 C6 1.373(19) 2_655 ?
C6 H6 0.9500 . ?
C7 C16 1.517(9) . ?
C7 C18 1.385(8) . ?
C7 C44 1.408(8) . ?
O8 C29 1.268(7) . ?
C8 H8A 0.9800 . ?
C8 H8B 0.9800 . ?
C8 H8C 0.9800 . ?
C8 C30 1.518(13) . ?
O9 C29 1.247(7) . ?
C9 H9 0.9500 . ?
C10 H10A 0.9800 . ?
C10 H10B 0.9800 . ?
C10 H10C 0.9800 . ?
C10 C26 1.509(13) . ?
C11 C24 1.408(13) . ?
C11 C34 1.343(13) . ?
C11 C37 1.491(9) . ?
C12 C12 1.36(2) 2_665 ?
C12 H12 0.9500 . ?
C12 C14 1.396(14) . ?
O10 C17 1.258(12) . ?
C13 H13 0.9500 . ?
C13 C18 1.389(8) . ?
C13 C21 1.400(8) . ?
C14 C17 1.527(10) . ?
C14 C20 1.335(14) . ?
O11 C37 1.283(11) . ?
O12 C28 1.289(10) . ?
C16 O15 1.266(7) . ?
C16 O16 1.262(7) . ?
O13 C37 1.280(11) . ?
C18 H18 0.9500 . ?
C19 H19 0.9500 . ?
C20 C20 1.417(18) 2_665 ?
C20 H20 0.9500 . ?
O14 C28 1.269(10) . ?
C21 C29 1.514(9) . ?
C21 C42 1.391(8) . ?
C22 C22 1.390(18) 2_655 ?
C22 H22 0.9500 . ?
C23 H23A 0.9800 . ?
C23 H23B 0.9800 . ?
C23 H23C 0.9800 . ?
C23 C31 1.480(15) . ?
C24 H24 0.9500 . ?
C24 C32 1.359(17) . ?
C25 N2 1.494(19) . ?
N1 C26 1.555(12) . ?
N1 C30 1.521(13) . ?
N1 C35 1.473(15) . ?
N1 C38 1.519(17) . ?
N2 C31 1.544(16) . ?
N2 C39 1.522(13) . ?
N2 C45 1.528(15) . ?
C26 H26A 0.9900 . ?
C26 H26B 0.9900 . ?
C27 C46 1.516(9) . ?
C28 C40 1.483(9) . ?
C30 H30A 0.9900 . ?
C30 H30B 0.9900 . ?
C31 H31A 0.9900 . ?
C31 H31B 0.9900 . ?
C32 H32 0.9500 . ?
C32 C40 1.419(12) . ?
C33 H33 0.9500 . ?
C33 C34 1.409(16) . ?
C33 C40 1.354(12) . ?
C34 H34 0.9500 . ?
C35 H35A 0.9900 . ?
C35 H35B 0.9900 . ?
C35 C43 1.561(16) . ?
C36 H36A 0.9800 . ?
C36 H36B 0.9800 . ?
C36 H36C 0.9800 . ?
C36 C39 1.506(15) . ?
C39 H39A 0.9900 . ?
C39 H39B 0.9900 . ?
C41 H41A 0.9800 . ?
C41 H41B 0.9800 . ?
C41 H41C 0.9800 . ?
C41 C45 1.491(15) . ?
C42 H42 0.9500 . ?
C42 C44 1.387(8) . ?
C43 H43A 0.9800 . ?
C43 H43B 0.9800 . ?
C43 H43C 0.9800 . ?
C44 H44 0.9500 . ?
C45 H45A 0.9900 . ?
C45 H45B 0.9900 . ?

loop_
_geom_torsion_atom_site_label_1
_geom_torsion_atom_site_label_2
_geom_torsion_atom_site_label_3
_geom_torsion_atom_site_label_4
_geom_torsion
_geom_torsion_site_symmetry_1
_geom_torsion_site_symmetry_2
_geom_torsion_site_symmetry_3
_geom_torsion_site_symmetry_4
_geom_torsion_publ_flag
Gd1 O1 C2 O2 -8.2(8) . . . . ?
Gd1 O1 C2 C3 173.9(7) . . . . ?
Gd1 O2 C2 O1 8.6(9) . . . . ?
Gd1 O2 C2 C3 -173.4(6) . . . . ?
Gd1 O3 C46 O5 -71.9(9) . . . . ?
Gd1 O3 C46 C27 108.9(6) . . . . ?
Gd1 O6 C17 O10 -10.7(9) . . . . ?
Gd1 O6 C17 C14 172.7(6) . . . . ?
Gd1 O7 C15 C1 -158.1(6) 4_565 . . . ?
Gd1 O7 C15 O4 21.4(13) 4_565 . . . ?
Gd1 O8 C29 O9 42.8(13) 4_554 . . . ?
Gd1 O8 C29 C21 -139.7(7) 4_554 . . . ?
Gd1 O10 C17 O6 10.7(9) . . . . ?
Gd1 O10 C17 C14 -172.8(6) . . . . ?
Gd2 O4 C15 C1 150.5(6) 4_565 . . . ?
Gd2 O4 C15 O7 -29.1(12) 4_565 . . . ?
Gd2 O5 C46 O3 68.2(9) . . . . ?
Gd2 O5 C46 C27 -112.6(6) . . . . ?
Gd2 O9 C29 O8 -17.6(11) 4_554 . . . ?
Gd2 O9 C29 C21 164.8(5) 4_554 . . . ?
Gd2 O11 C37 C11 -172.5(6) 7_644 . . . ?
Gd2 O11 C37 O13 9.0(7) 7_644 . . . ?
Gd2 O12 C28 O14 -10.8(7) . . . . ?
Gd2 O12 C28 C40 169.3(6) . . . . ?
Gd2 O13 C37 C11 172.5(6) 7_644 . . . ?
Gd2 O13 C37 O11 -9.0(7) 7_644 . . . ?
Gd2 O14 C28 O12 11.1(8) . . . . ?
Gd2 O14 C28 C40 -169.0(6) . . . . ?
O1 C2 C3 C6 0.8(13) . . . . ?
O1 C2 C3 C22 -178.2(10) . . . . ?
O2 C2 C3 C6 -177.2(9) . . . . ?
O2 C2 C3 C22 3.8(14) . . . . ?
C2 C3 C6 C6 179.6(13) . . . 2_655 ?
C2 C3 C22 C22 -177.6(14) . . . 2_655 ?
C4 C27 C46 O3 -2.9(10) . . . . ?
C4 C27 C46 O5 177.8(6) . . . . ?
C5 C27 C46 O3 178.2(7) . . . . ?
C5 C27 C46 O5 -1.0(10) . . . . ?
C6 C3 C22 C22 3(2) . . . 2_655 ?
C7 C16 O15 Gd1 119.8(5) . . . . ?
C7 C16 O16 Gd2 -101.4(8) . . . . ?
C9 C1 C15 O4 -178.4(6) . . . . ?
C9 C1 C15 O7 1.2(10) . . . . ?
C9 C1 C19 C5 -2.8(11) . . . . ?
C9 C4 C27 C5 -3.4(11) . . . . ?
C9 C4 C27 C46 177.7(6) . . . . ?
C11 C24 C32 C40 0.7(18) . . . . ?
C12 C12 C14 C17 -177.7(12) 2_665 . . . ?
C12 C12 C14 C20 0.3(18) 2_665 . . . ?
C12 C14 C17 O6 170.3(9) . . . . ?
C12 C14 C17 O10 -6.4(12) . . . . ?
C12 C14 C20 C20 -0.4(18) . . . 2_665 ?
C13 C21 C29 O8 -178.8(6) . . . . ?
C13 C21 C29 O9 -1.0(9) . . . . ?
C13 C21 C42 C44 2.1(10) . . . . ?
O12 C28 C40 C32 -175.8(8) . . . . ?
O12 C28 C40 C33 5.4(12) . . . . ?
C15 C1 C9 C4 -178.4(6) . . . . ?
C15 C1 C19 C5 179.1(7) . . . . ?
C16 C7 C18 C13 -177.4(6) . . . . ?
C16 C7 C44 C42 177.8(6) . . . . ?
C17 C14 C20 C20 177.6(11) . . . 2_665 ?
C18 C7 C16 O15 178.1(6) . . . . ?
C18 C7 C16 O16 -0.2(9) . . . . ?
C18 C7 C44 C42 -4.1(10) . . . . ?
C18 C13 C21 C29 179.5(6) . . . . ?
C18 C13 C21 C42 -1.7(10) . . . . ?
C19 C1 C9 C4 3.6(11) . . . . ?
C19 C1 C15 O4 -0.3(10) . . . . ?
C19 C1 C15 O7 179.2(6) . . . . ?
C19 C5 C27 C4 4.2(11) . . . . ?
C19 C5 C27 C46 -177.0(6) . . . . ?
C20 C14 C17 O6 -7.7(13) . . . . ?
C20 C14 C17 O10 175.6(9) . . . . ?
O14 C28 C40 C32 4.3(12) . . . . ?
O14 C28 C40 C33 -174.5(8) . . . . ?
C21 C13 C18 C7 -1.5(10) . . . . ?
C21 C42 C44 C7 0.8(10) . . . . ?
C22 C3 C6 C6 -1.4(19) . . . 2_655 ?
C24 C11 C34 C33 -3.8(16) . . . . ?
C24 C11 C37 O11 3.2(11) . . . . ?
C24 C11 C37 O13 -178.3(8) . . . . ?
C24 C32 C40 C28 179.9(9) . . . . ?
C24 C32 C40 C33 -1.2(14) . . . . ?
C25 N2 C31 C23 -60.1(12) . . . . ?
C25 N2 C39 C36 -52.9(14) . . . . ?
C25 N2 C45 C41 179.7(12) . . . . ?
C26 N1 C30 C8 172.7(9) . . . . ?
C26 N1 C35 C43 -51.6(11) . . . . ?
O15 C16 O16 Gd2 80.4(9) . . . . ?
C27 C4 C9 C1 -0.4(10) . . . . ?
C27 C5 C19 C1 -1.0(10) . . . . ?
C29 C21 C42 C44 -179.2(6) . . . . ?
C30 N1 C26 C10 65.9(12) . . . . ?
C30 N1 C35 C43 -173.7(9) . . . . ?
O16 C16 O15 Gd1 -62.1(8) . . . . ?
C31 N2 C39 C36 72.3(13) . . . . ?
C31 N2 C45 C41 57.2(12) . . . . ?
C34 C11 C24 C32 1.8(14) . . . . ?
C34 C11 C37 O11 -177.8(9) . . . . ?
C34 C11 C37 O13 0.8(12) . . . . ?
C34 C33 C40 C28 178.1(10) . . . . ?
C34 C33 C40 C32 -0.8(15) . . . . ?
C35 N1 C26 C10 -57.9(11) . . . . ?
C35 N1 C30 C8 -62.8(12) . . . . ?
C37 C11 C24 C32 -179.1(10) . . . . ?
C37 C11 C34 C33 177.1(10) . . . . ?
C38 N1 C26 C10 -179.6(9) . . . . ?
C38 N1 C30 C8 59.9(11) . . . . ?
C38 N1 C35 C43 66.1(11) . . . . ?
C39 N2 C31 C23 175.0(10) . . . . ?
C39 N2 C45 C41 -58.6(16) . . . . ?
C40 C33 C34 C11 3(2) . . . . ?
C42 C21 C29 O8 2.5(9) . . . . ?
C42 C21 C29 O9 -179.7(6) . . . . ?
C44 C7 C16 O15 -3.8(9) . . . . ?
C44 C7 C16 O16 177.9(6) . . . . ?
C44 C7 C18 C13 4.4(11) . . . . ?
C45 N2 C31 C23 58.6(11) . . . . ?
C45 N2 C39 C36 -171.1(11) . . . . ?
